data_4504617
loop_
_publ_author_name
'Stephenson, Maria D.'
'Hardie, Michaele J.'

_publ_section_title
;
 Extended Structures of Transition Metal Complexes of
 6,7-Dicyanodipyridoquinoxaline:&#x2009; \p-Stacking, Weak Hydrogen
 Bonding, and CN&#x00B7;&#x00B7;&#x00B7;\p Interactions
;
_journal_issue 2
_journal_name_full 'Crystal Growth &amp; Design'
_journal_page_first 423
_journal_paper_doi 10.1021/cg050366t
_journal_volume 6
_journal_year 2006
_chemical_formula_sum 'C16 H6 Br2 Cu N6'
_chemical_formula_weight 505.63
_chemical_name_systematic
; 
 dibromo(6,7-dicyanodipyridoquinoxaline)copper(II)
;
_space_group_IT_number 14
_symmetry_cell_setting monoclinic
_symmetry_space_group_name_Hall '-P 2ybc'
_symmetry_space_group_name_H-M 'P 1 21/c 1'
_atom_sites_solution_hydrogens geom
_atom_sites_solution_primary direct
_atom_sites_solution_secondary difmap
_audit_creation_method SHELXL-97
_cell_angle_alpha 90.00
_cell_angle_beta 99.127(9)
_cell_angle_gamma 90.00
_cell_formula_units_Z 4
_cell_length_a 7.2358(14)
_cell_length_b 13.838(3)
_cell_length_c 16.150(3)
_cell_measurement_temperature 150(2)
_cell_volume 1596.6(6)
_computing_structure_refinement 'SHELXL-97 (Sheldrick, 1997)'
_computing_structure_solution 'SHELXS-97 (Sheldrick, 1990)'
_diffrn_ambient_temperature 150(2)
_diffrn_measured_fraction_theta_full 0.988
_diffrn_measured_fraction_theta_max 0.988
_diffrn_measurement_device_type CCD
_diffrn_radiation_monochromator graphite
_diffrn_radiation_source 'fine-focus sealed tube'
_diffrn_radiation_type MoK\a
_diffrn_radiation_wavelength 0.71073
_diffrn_reflns_av_R_equivalents 0.0908
_diffrn_reflns_av_sigmaI/netI 0.0858
_diffrn_reflns_limit_h_max 9
_diffrn_reflns_limit_h_min -9
_diffrn_reflns_limit_k_max 17
_diffrn_reflns_limit_k_min -17
_diffrn_reflns_limit_l_max 20
_diffrn_reflns_limit_l_min -20
_diffrn_reflns_number 16526
_diffrn_reflns_theta_full 27.09
_diffrn_reflns_theta_max 27.09
_diffrn_reflns_theta_min 1.95
_exptl_absorpt_coefficient_mu 6.385
_exptl_absorpt_correction_T_max 0.8937
_exptl_absorpt_correction_T_min 0.5146
_exptl_absorpt_correction_type multi-scan
_exptl_crystal_colour Red
_exptl_crystal_density_diffrn 2.103
_exptl_crystal_density_method 'not measured'
_exptl_crystal_description Needle
_exptl_crystal_F_000 972
_exptl_crystal_size_max 0.12
_exptl_crystal_size_mid 0.02
_exptl_crystal_size_min 0.02
_refine_diff_density_max 0.898
_refine_diff_density_min -1.212
_refine_diff_density_rms 0.171
_refine_ls_extinction_method none
_refine_ls_goodness_of_fit_ref 0.995
_refine_ls_hydrogen_treatment noref
_refine_ls_matrix_type full
_refine_ls_number_parameters 226
_refine_ls_number_reflns 3467
_refine_ls_number_restraints 0
_refine_ls_restrained_S_all 0.995
_refine_ls_R_factor_all 0.0912
_refine_ls_R_factor_gt 0.0481
_refine_ls_shift/su_max 0.001
_refine_ls_shift/su_mean 0.000
_refine_ls_structure_factor_coef Fsqd
_refine_ls_weighting_details 'calc w=1/[\s^2^(Fo^2^)+(0.0585P)^2^+0.0000P] where P=(Fo^2^+2Fc^2^)/3'
_refine_ls_weighting_scheme calc
_refine_ls_wR_factor_gt 0.1050
_refine_ls_wR_factor_ref 0.1221
_reflns_number_gt 2282
_reflns_number_total 3467
_reflns_threshold_expression >2sigma(I)
_cod_data_source_file cg050366tsi20051006_114457.cif
_cod_data_source_block c:
_cod_depositor_comments
;
The following automatic conversions were performed:

'_symmetry_cell_setting' value 'Monoclinic' changed to 'monoclinic'
according to /home/saulius/struct/CIF-dictionaries/cif_core.dic
dictionary named 'cif_core.dic' version 2.4.1 from
2010-06-29.

'_exptl_absorpt_correction_type' value 'multiscan'
changed to 'multi-scan' according to
/home/saulius/struct/CIF-dictionaries/cif_core.dic dictionary named
'cif_core.dic' version 2.4.1 from 2010-06-29.

Automatic conversion script
Id: cif_fix_values 1715 2011-07-08 13:25:40Z adriana 
;
_cod_original_cell_volume 1596.6(5)
_cod_original_sg_symbol_H-M P2(1)/c
_cod_database_code 4504617

loop_
_symmetry_equiv_pos_as_xyz
'x, y, z'
'-x, y+1/2, -z+1/2'
'-x, -y, -z'
'x, -y-1/2, z-1/2'

loop_
_atom_site_label
_atom_site_type_symbol
_atom_site_fract_x
_atom_site_fract_y
_atom_site_fract_z
_atom_site_U_iso_or_equiv
_atom_site_adp_type
_atom_site_occupancy
_atom_site_symmetry_multiplicity
_atom_site_calc_flag
_atom_site_refinement_flags
Br1 Br 0.14913(8) 0.96192(5) 0.34420(4) 0.02953(19) Uani 1 1 d .
Br2 Br 0.01904(8) 0.94803(5) 0.13197(4) 0.0323(2) Uani 1 1 d .
Cu1 Cu 0.28244(9) 1.00831(5) 0.22537(4) 0.0206(2) Uani 1 1 d .
N1 N 0.5112(6) 1.0731(3) 0.2950(3) 0.0191(10) Uani 1 1 d .
N4 N 1.0862(6) 1.2358(3) 0.2647(3) 0.0205(11) Uani 1 1 d .
C5 C 1.3620(8) 1.3253(4) 0.2494(3) 0.0224(13) Uani 1 1 d .
N8 N 0.9700(6) 1.2363(3) 0.0886(3) 0.0204(10) Uani 1 1 d .
N12 N 0.3998(6) 1.0743(3) 0.1316(3) 0.0181(10) Uani 1 1 d .
N6 N 1.4984(7) 1.3634(4) 0.2776(3) 0.0290(12) Uani 1 1 d .
C16 C 0.6820(7) 1.1553(4) 0.1052(3) 0.0177(12) Uani 1 1 d .
C13 C 0.6321(7) 1.1131(4) 0.2492(3) 0.0165(12) Uani 1 1 d .
C14 C 0.5719(7) 1.1147(4) 0.1587(3) 0.0174(12) Uani 1 1 d .
C19 C 1.1887(7) 1.2770(4) 0.2122(3) 0.0205(12) Uani 1 1 d .
C10 C 0.4362(8) 1.1183(4) -0.0083(3) 0.0249(13) Uani 1 1 d .
H10 H 0.3857 1.1202 -0.0649 0.030 Uiso 1 1 calc R
C15 C 0.8036(8) 1.1554(4) 0.2847(3) 0.0194(12) Uani 1 1 d .
C11 C 0.3346(8) 1.0781(4) 0.0491(3) 0.0228(13) Uani 1 1 d .
H11 H 0.2167 1.0528 0.0296 0.027 Uiso 1 1 calc R
C9 C 0.6119(8) 1.1556(4) 0.0187(3) 0.0227(13) Uani 1 1 d .
H9 H 0.6830 1.1804 -0.0196 0.027 Uiso 1 1 calc R
C1 C 0.5611(8) 1.0742(4) 0.3785(3) 0.0233(13) Uani 1 1 d .
H1 H 0.4810 1.0460 0.4112 0.028 Uiso 1 1 calc R
C17 C 0.9210(7) 1.1969(4) 0.2294(3) 0.0176(12) Uani 1 1 d .
C20 C 1.1308(7) 1.2783(4) 0.1245(3) 0.0207(13) Uani 1 1 d .
C18 C 0.8627(7) 1.1971(4) 0.1410(3) 0.0178(12) Uani 1 1 d .
C2 C 0.7272(8) 1.1155(4) 0.4187(3) 0.0244(13) Uani 1 1 d .
H2 H 0.7551 1.1150 0.4769 0.029 Uiso 1 1 calc R
C3 C 0.8499(8) 1.1569(4) 0.3721(3) 0.0233(13) Uani 1 1 d .
H3 H 0.9607 1.1851 0.3981 0.028 Uiso 1 1 calc R
N7 N 1.3380(8) 1.3627(4) 0.0311(3) 0.0366(14) Uani 1 1 d .
C4 C 1.2459(8) 1.3250(4) 0.0708(4) 0.0239(13) Uani 1 1 d .

loop_
_atom_site_aniso_label
_atom_site_aniso_U_11
_atom_site_aniso_U_22
_atom_site_aniso_U_33
_atom_site_aniso_U_23
_atom_site_aniso_U_13
_atom_site_aniso_U_12
Br1 0.0237(3) 0.0411(4) 0.0237(3) 0.0006(3) 0.0033(2) -0.0100(3)
Br2 0.0184(3) 0.0470(4) 0.0267(3) 0.0080(3) -0.0107(2) -0.0119(3)
Cu1 0.0126(3) 0.0291(4) 0.0183(4) 0.0013(3) -0.0025(3) -0.0028(3)
N1 0.016(2) 0.022(3) 0.018(2) -0.0021(19) 0.0019(19) -0.002(2)
N4 0.013(2) 0.023(3) 0.023(2) 0.000(2) -0.007(2) 0.001(2)
C5 0.021(3) 0.028(3) 0.018(3) 0.004(2) 0.004(2) 0.001(3)
N8 0.016(2) 0.022(3) 0.020(2) -0.001(2) -0.005(2) -0.002(2)
N12 0.011(2) 0.027(3) 0.014(2) 0.0002(19) -0.0061(18) -0.001(2)
N6 0.018(3) 0.037(3) 0.030(3) -0.002(2) -0.003(2) -0.004(2)
C16 0.013(3) 0.026(3) 0.012(3) 0.000(2) -0.005(2) 0.003(2)
C13 0.013(3) 0.021(3) 0.016(3) -0.003(2) 0.002(2) 0.002(2)
C14 0.016(3) 0.021(3) 0.014(3) -0.002(2) -0.001(2) 0.003(2)
C19 0.010(3) 0.024(3) 0.027(3) -0.002(2) 0.000(2) -0.001(2)
C10 0.022(3) 0.031(4) 0.020(3) 0.003(2) -0.004(2) -0.003(3)
C15 0.015(3) 0.026(3) 0.016(3) -0.002(2) -0.003(2) 0.001(2)
C11 0.014(3) 0.031(3) 0.020(3) -0.001(2) -0.006(2) 0.000(2)
C9 0.022(3) 0.027(3) 0.019(3) 0.002(2) 0.001(2) 0.000(2)
C1 0.025(3) 0.025(3) 0.019(3) 0.004(2) 0.000(2) -0.003(3)
C17 0.011(3) 0.024(3) 0.017(3) 0.001(2) 0.001(2) 0.003(2)
C20 0.015(3) 0.023(3) 0.023(3) 0.000(2) 0.000(2) 0.003(2)
C18 0.009(3) 0.022(3) 0.020(3) 0.004(2) -0.003(2) 0.002(2)
C2 0.024(3) 0.036(4) 0.011(3) 0.003(2) -0.003(2) -0.003(3)
C3 0.016(3) 0.033(4) 0.018(3) -0.003(2) -0.006(2) -0.005(3)
N7 0.031(3) 0.052(4) 0.028(3) 0.000(3) 0.008(3) -0.008(3)
C4 0.018(3) 0.027(3) 0.024(3) -0.002(3) -0.003(3) 0.002(3)

loop_
_atom_type_symbol
_atom_type_description
_atom_type_scat_dispersion_real
_atom_type_scat_dispersion_imag
_atom_type_scat_source
C C 0.0033 0.0016 'International Tables Vol C Tables 4.2.6.8 and 6.1.1.4'
H H 0.0000 0.0000 'International Tables Vol C Tables 4.2.6.8 and 6.1.1.4'
N N 0.0061 0.0033 'International Tables Vol C Tables 4.2.6.8 and 6.1.1.4'
Cu Cu 0.3201 1.2651 'International Tables Vol C Tables 4.2.6.8 and 6.1.1.4'
Br Br -0.2901 2.4595 'International Tables Vol C Tables 4.2.6.8 and 6.1.1.4'

loop_
_geom_angle_atom_site_label_1
_geom_angle_atom_site_label_2
_geom_angle_atom_site_label_3
_geom_angle
N1 Cu1 N12 79.59(17)
N1 Cu1 Br1 94.07(13)
N12 Cu1 Br1 169.26(13)
N1 Cu1 Br2 172.99(13)
N12 Cu1 Br2 94.07(12)
Br1 Cu1 Br2 91.74(3)
C1 N1 C13 116.9(4)
C1 N1 Cu1 128.4(4)
C13 N1 Cu1 114.5(3)
C19 N4 C17 116.4(5)
N6 C5 C19 179.2(6)
C20 N8 C18 116.5(5)
C11 N12 C14 117.3(5)
C11 N12 Cu1 128.7(4)
C14 N12 Cu1 113.8(3)
C14 C16 C9 117.9(5)
C14 C16 C18 118.7(5)
C9 C16 C18 123.4(5)
N1 C13 C15 123.5(5)
N1 C13 C14 116.0(5)
C15 C13 C14 120.4(5)
N12 C14 C16 123.3(5)
N12 C14 C13 115.2(5)
C16 C14 C13 121.5(5)
N4 C19 C20 122.3(5)
N4 C19 C5 117.3(5)
C20 C19 C5 120.4(5)
C9 C10 C11 119.9(5)
C3 C15 C13 118.2(5)
C3 C15 C17 123.2(5)
C13 C15 C17 118.6(5)
N12 C11 C10 122.6(5)
C10 C9 C16 118.8(5)
N1 C1 C2 123.3(5)
N4 C17 C18 121.6(5)
N4 C17 C15 117.7(5)
C18 C17 C15 120.7(5)
N8 C20 C19 121.7(5)
N8 C20 C4 118.4(5)
C19 C20 C4 119.9(5)
N8 C18 C17 121.5(5)
N8 C18 C16 118.5(5)
C17 C18 C16 120.0(5)
C3 C2 C1 119.9(5)
C2 C3 C15 118.3(5)
N7 C4 C20 178.0(6)

loop_
_geom_bond_atom_site_label_1
_geom_bond_atom_site_label_2
_geom_bond_distance
Br1 Cu1 2.3691(9)
Br2 Cu1 2.3857(9)
Cu1 N1 2.054(4)
Cu1 N12 2.063(4)
N1 C1 1.339(6)
N1 C13 1.351(7)
N4 C19 1.340(7)
N4 C17 1.351(6)
C5 N6 1.148(7)
C5 C19 1.463(7)
N8 C20 1.347(7)
N8 C18 1.350(7)
N12 C11 1.341(6)
N12 C14 1.372(6)
C16 C14 1.384(8)
C16 C9 1.409(7)
C16 C18 1.463(7)
C13 C15 1.409(7)
C13 C14 1.458(7)
C19 C20 1.411(8)
C10 C9 1.376(8)
C10 C11 1.388(8)
C15 C3 1.398(7)
C15 C17 1.446(8)
C1 C2 1.395(7)
C17 C18 1.423(7)
C20 C4 1.446(8)
C2 C3 1.377(8)
N7 C4 1.125(7)
